data_4500501
loop_
_publ_author_name
'Gong, Yun'
'Li, Jian'
'Qin, JianBo'
'Wu, Tao'
'Cao, Rong'
'Li, JingHua'

_publ_section_title
;
 Metal(II) Coordination Polymers Derived from Bis-pyridyl-bis-amide
 Ligands and Carboxylates: Syntheses, Topological Structures, and
 Photoluminescence Properties
;
_journal_issue 5
_journal_name_full 'Crystal Growth &amp; Design'
_journal_page_first 1662
_journal_paper_doi 10.1021/cg1016005
_journal_volume 11
_journal_year 2011
_chemical_formula_sum 'C16 H12 N3 O7 S Zn'
_chemical_formula_weight 455.75
_chemical_name_systematic
; 
 ? 
;
_space_group_IT_number 14
_symmetry_cell_setting monoclinic
_symmetry_space_group_name_Hall '-P 2ybc'
_symmetry_space_group_name_H-M 'P 1 21/c 1'
_atom_sites_solution_hydrogens geom
_atom_sites_solution_primary direct
_atom_sites_solution_secondary difmap
_audit_creation_method SHELXL-97
_cell_angle_alpha 90.00
_cell_angle_beta 96.641(5)
_cell_angle_gamma 90.00
_cell_formula_units_Z 4
_cell_length_a 12.3410(11)
_cell_length_b 14.0421(13)
_cell_length_c 11.4300(10)
_cell_measurement_reflns_used 5146
_cell_measurement_temperature 293(2)
_cell_measurement_theta_max 27.4797
_cell_measurement_theta_min 3.3237
_cell_volume 1967.5(3)
_computing_cell_refinement 'SAINT (Siemens, 1996)'
_computing_data_collection 'SMART (Siemens, 1996)'
_computing_data_reduction 'SAINT (Siemens, 1996)'
_computing_molecular_graphics 'SHELXTL (Sheldrick, 1997)'
_computing_publication_material 'SHELXTL (Sheldrick, 1997)'
_computing_structure_refinement 'SHELXL97 (Sheldrick, 2008)'
_computing_structure_solution 'SHELXS97 (Sheldrick, 2008)'
_diffrn_ambient_temperature 293(2)
_diffrn_measured_fraction_theta_full 0.998
_diffrn_measured_fraction_theta_max 0.998
_diffrn_measurement_device_type 'Bruker P4'
_diffrn_measurement_method '\w scans'
_diffrn_radiation_monochromator graphite
_diffrn_radiation_source 'fine-focus sealed tube'
_diffrn_radiation_type MoK\a
_diffrn_radiation_wavelength 0.71073
_diffrn_reflns_av_R_equivalents 0.0234
_diffrn_reflns_av_sigmaI/netI 0.0206
_diffrn_reflns_limit_h_max 14
_diffrn_reflns_limit_h_min -14
_diffrn_reflns_limit_k_max 16
_diffrn_reflns_limit_k_min -16
_diffrn_reflns_limit_l_max 13
_diffrn_reflns_limit_l_min -13
_diffrn_reflns_number 12164
_diffrn_reflns_theta_full 25.01
_diffrn_reflns_theta_max 25.01
_diffrn_reflns_theta_min 2.96
_exptl_absorpt_coefficient_mu 1.397
_exptl_absorpt_correction_T_max 1.0000
_exptl_absorpt_correction_T_min 0.6244
_exptl_absorpt_correction_type multi-scan
_exptl_absorpt_process_details 'SADABS (Sheldrick, 1996)'
_exptl_crystal_colour white
_exptl_crystal_density_diffrn 1.539
_exptl_crystal_density_method 'not measured'
_exptl_crystal_description Prism
_exptl_crystal_F_000 924
_exptl_crystal_size_max 0.0800
_exptl_crystal_size_mid 0.0500
_exptl_crystal_size_min 0.0500
_refine_diff_density_max 0.344
_refine_diff_density_min -0.242
_refine_diff_density_rms 0.057
_refine_ls_extinction_method none
_refine_ls_goodness_of_fit_ref 1.116
_refine_ls_hydrogen_treatment none
_refine_ls_matrix_type full
_refine_ls_number_parameters 315
_refine_ls_number_reflns 3463
_refine_ls_number_restraints 0
_refine_ls_restrained_S_all 1.116
_refine_ls_R_factor_all 0.0341
_refine_ls_R_factor_gt 0.0309
_refine_ls_shift/su_max 0.032
_refine_ls_shift/su_mean 0.005
_refine_ls_structure_factor_coef Fsqd
_refine_ls_weighting_details 'calc w=1/[\s^2^(Fo^2^)+(0.0433P)^2^+0.8625P] where P=(Fo^2^+2Fc^2^)/3'
_refine_ls_weighting_scheme calc
_refine_ls_wR_factor_gt 0.0836
_refine_ls_wR_factor_ref 0.0858
_reflns_number_gt 3167
_reflns_number_total 3463
_reflns_threshold_expression >2sigma(I)
_cod_data_source_file cg1016005_si_003.cif
_cod_data_source_block 100311
_cod_depositor_comments
;
The following automatic conversions were performed:

'_symmetry_cell_setting' value 'Monoclinic' changed to 'monoclinic'
according to /home/saulius/struct/CIF-dictionaries/cif_core.dic
dictionary named 'cif_core.dic' version 2.4.1 from
2010-06-29.

'_exptl_absorpt_correction_type' value 'Multi-Scan'
changed to 'multi-scan' according to
/home/saulius/struct/CIF-dictionaries/cif_core.dic dictionary named
'cif_core.dic' version 2.4.1 from 2010-06-29.

Automatic conversion script
Id: cif_fix_values 1715 2011-07-08 13:25:40Z adriana 
;
_cod_original_sg_symbol_H-M P21/c
_cod_database_code 4500501

loop_
_symmetry_equiv_pos_as_xyz
'x, y, z'
'-x, y+1/2, -z+1/2'
'-x, -y, -z'
'x, -y-1/2, z-1/2'

loop_
_atom_site_label
_atom_site_type_symbol
_atom_site_fract_x
_atom_site_fract_y
_atom_site_fract_z
_atom_site_U_iso_or_equiv
_atom_site_adp_type
_atom_site_occupancy
_atom_site_symmetry_multiplicity
_atom_site_calc_flag
_atom_site_refinement_flags
Zn1 Zn 0.9807(3) 0.4526(3) 0.3089(3) 0.0487(15) Uani 0.50 1 d P
Zn2 Zn 1.0171(2) 0.5460(2) 0.6915(3) 0.0259(9) Uani 0.50 1 d P
S1 S 0.8541(7) 0.4156(4) 0.5215(4) 0.0244(11) Uani 0.50 1 d P
S1' S 0.8696(8) 0.4171(4) 0.5254(6) 0.0403(18) Uani 0.50 1 d P
O1 O 0.53050(17) 0.79794(16) 0.7693(2) 0.0765(8) Uani 1 1 d .
O4 O 1.0471(9) 0.6242(10) 0.5622(13) 0.0312(16) Uani 0.50 1 d P
O2 O 1.12841(15) 0.48657(15) 0.80483(17) 0.0505(5) Uani 1 1 d .
O3 O 1.19093(17) 0.63288(16) 0.8021(2) 0.0630(6) Uani 1 1 d .
O5 O 1.0851(12) 0.5666(11) 0.3725(10) 0.0283(17) Uani 0.50 1 d P
O4' O 0.9299(10) 0.3885(11) 0.4508(13) 0.0337(19) Uani 0.50 1 d P
O5' O 0.9328(12) 0.4421(11) 0.6548(11) 0.0320(17) Uani 0.50 1 d P
O6 O 0.789(2) 0.3304(11) 0.5467(17) 0.051(3) Uani 0.50 1 d P
O7' O 0.8242(14) 0.5038(19) 0.479(2) 0.051(4) Uani 0.50 1 d P
O7 O 0.7965(14) 0.500(2) 0.471(2) 0.045(3) Uani 0.50 1 d P
O6' O 0.782(2) 0.3535(12) 0.534(2) 0.063(4) Uani 0.50 1 d P
N1 N 0.91031(16) 0.63820(15) 0.75248(18) 0.0401(5) Uani 1 1 d .
N2 N 0.69811(17) 0.85100(16) 0.8420(2) 0.0438(5) Uani 1 1 d .
C2 C 0.8726(2) 0.77948(18) 0.8560(2) 0.0427(6) Uani 1 1 d .
H2 H 0.8987 0.8279 0.9072 0.051 Uiso 1 1 calc R
C3 C 0.76391(19) 0.77676(17) 0.8122(2) 0.0379(6) Uani 1 1 d .
C4 C 0.7289(2) 0.7016(2) 0.7392(3) 0.0509(7) Uani 1 1 d .
H4 H 0.6559 0.6960 0.7091 0.061 Uiso 1 1 calc R
C5 C 0.8037(2) 0.6358(2) 0.7120(3) 0.0514(7) Uani 1 1 d .
H5 H 0.7791 0.5860 0.6622 0.062 Uiso 1 1 calc R
C6 C 0.5880(2) 0.8612(2) 0.8150(2) 0.0471(6) Uani 1 1 d .
C7 C 0.5442(2) 0.9554(2) 0.8530(3) 0.0510(7) Uani 1 1 d .
H7A H 0.4784 0.9712 0.8020 0.061 Uiso 1 1 calc R
H7B H 0.5976 1.0050 0.8447 0.061 Uiso 1 1 calc R
C8 C 0.5190(3) 0.95252(19) 0.9797(3) 0.0500(7) Uani 1 1 d .
H8A H 0.4629 0.9053 0.9871 0.060 Uiso 1 1 calc R
H8B H 0.5839 0.9333 1.0302 0.060 Uiso 1 1 calc R
C10 C 1.3068(2) 0.5159(2) 0.9008(2) 0.0411(6) Uani 1 1 d .
C12 C 1.3957(2) 0.5753(2) 0.9125(2) 0.0438(6) Uani 1 1 d .
H12 H 1.3898 0.6358 0.8792 0.053 Uiso 1 1 calc R
C13 C 1.4965(2) 0.54625(18) 0.9745(2) 0.0403(6) Uani 1 1 d .
C14 C 1.5899(2) 0.6052(2) 0.9873(3) 0.0533(7) Uani 1 1 d .
H14 H 1.5861 0.6655 0.9536 0.064 Uiso 1 1 calc R
C11 C 1.3147(2) 0.4247(2) 0.9519(3) 0.0516(7) Uani 1 1 d .
H11 H 1.2544 0.3845 0.9442 0.062 Uiso 1 1 calc R
C9 C 1.2022(2) 0.5484(2) 0.8314(2) 0.0437(6) Uani 1 1 d .
C1 C 0.9422(2) 0.71067(19) 0.8239(2) 0.0434(6) Uani 1 1 d .
H1 H 1.0156 0.7147 0.8534 0.052 Uiso 1 1 calc R
N3 N 0.8241(3) 0.3043(2) 0.8140(3) 0.0643(8) Uani 0.90 1 d P
C15 C 0.9034(4) 0.3544(3) 0.8968(3) 0.0839(12) Uani 1 1 d .
C16 C 0.7102(3) 0.3275(4) 0.8230(4) 0.1065(16) Uani 1 1 d .
H1A H 0.734(3) 0.900(2) 0.879(3) 0.057(9) Uiso 1 1 d .
N3' N 0.8090(14) 0.2927(12) 0.8845(17) 0.022(4) Uiso 0.10 1 d P

loop_
_atom_site_aniso_label
_atom_site_aniso_U_11
_atom_site_aniso_U_22
_atom_site_aniso_U_33
_atom_site_aniso_U_23
_atom_site_aniso_U_13
_atom_site_aniso_U_12
Zn1 0.046(2) 0.051(2) 0.046(2) 0.0002(15) -0.0084(15) 0.0067(15)
Zn2 0.0194(13) 0.0300(16) 0.0284(16) -0.0039(11) 0.0031(11) 0.0066(10)
S1 0.0173(19) 0.0352(18) 0.0194(16) -0.0053(10) -0.0033(11) 0.0022(10)
S1' 0.026(3) 0.0282(17) 0.064(3) 0.0109(15) -0.0066(12) -0.0017(11)
O1 0.0347(11) 0.0769(16) 0.116(2) -0.0472(15) -0.0016(12) 0.0045(10)
O4 0.024(5) 0.039(4) 0.033(4) -0.004(3) 0.017(3) 0.027(3)
O2 0.0342(10) 0.0662(12) 0.0474(11) -0.0005(9) -0.0108(8) 0.0027(9)
O3 0.0478(12) 0.0612(14) 0.0742(15) 0.0011(11) -0.0178(10) 0.0117(10)
O5 0.034(4) 0.043(3) 0.001(5) -0.013(3) -0.033(3) -0.011(3)
O4' 0.025(5) 0.041(4) 0.041(3) -0.005(3) 0.029(3) 0.032(3)
O5' 0.036(5) 0.045(4) 0.008(5) -0.010(3) -0.029(3) -0.011(3)
O6 0.063(5) 0.026(5) 0.064(5) 0.005(4) 0.007(3) -0.017(4)
O7' 0.045(9) 0.047(4) 0.055(4) 0.009(3) -0.022(6) 0.024(7)
O7 0.031(7) 0.054(4) 0.045(5) 0.000(3) -0.012(5) 0.026(5)
O6' 0.053(5) 0.046(9) 0.091(6) 0.014(5) 0.008(4) -0.027(6)
N1 0.0340(11) 0.0437(12) 0.0422(11) -0.0095(9) 0.0023(9) 0.0029(9)
N2 0.0324(12) 0.0436(13) 0.0547(13) -0.0193(11) 0.0018(10) 0.0009(9)
C2 0.0362(14) 0.0424(14) 0.0479(15) -0.0151(12) -0.0015(11) -0.0047(11)
C3 0.0320(13) 0.0407(13) 0.0409(13) -0.0069(11) 0.0042(10) -0.0020(10)
C4 0.0313(14) 0.0559(17) 0.0634(18) -0.0275(14) -0.0029(12) 0.0035(12)
C5 0.0354(14) 0.0546(17) 0.0620(18) -0.0260(14) -0.0032(13) 0.0039(12)
C6 0.0368(14) 0.0528(16) 0.0512(16) -0.0137(13) 0.0029(12) 0.0019(12)
C7 0.0463(17) 0.0536(17) 0.0532(17) -0.0082(13) 0.0056(13) 0.0139(13)
C8 0.0499(17) 0.0494(17) 0.0516(17) -0.0035(12) 0.0101(14) 0.0108(12)
C10 0.0314(13) 0.0578(16) 0.0321(12) -0.0056(11) -0.0049(10) 0.0070(12)
C12 0.0390(14) 0.0518(15) 0.0383(14) 0.0005(12) -0.0049(11) 0.0073(12)
C13 0.0322(13) 0.0526(15) 0.0345(13) -0.0021(10) -0.0033(10) 0.0043(11)
C14 0.0433(16) 0.0538(16) 0.0592(17) 0.0115(14) -0.0088(13) -0.0007(13)
C11 0.0358(15) 0.0600(18) 0.0557(17) 0.0033(14) -0.0084(13) -0.0052(13)
C9 0.0343(15) 0.0605(18) 0.0344(13) -0.0074(12) -0.0041(11) 0.0113(12)
C1 0.0294(13) 0.0530(15) 0.0458(14) -0.0072(12) -0.0039(11) -0.0018(11)
N3 0.0593(19) 0.0628(19) 0.070(2) -0.0091(16) 0.0031(16) 0.0095(14)
C15 0.104(3) 0.085(3) 0.058(2) 0.0048(19) -0.007(2) -0.027(2)
C16 0.065(3) 0.163(5) 0.090(3) -0.008(3) 0.003(2) 0.038(3)

loop_
_atom_type_symbol
_atom_type_description
_atom_type_scat_dispersion_real
_atom_type_scat_dispersion_imag
_atom_type_scat_source
C C 0.0033 0.0016 'International Tables Vol C Tables 4.2.6.8 and 6.1.1.4'
N N 0.0061 0.0033 'International Tables Vol C Tables 4.2.6.8 and 6.1.1.4'
O O 0.0106 0.0060 'International Tables Vol C Tables 4.2.6.8 and 6.1.1.4'
S S 0.1246 0.1234 'International Tables Vol C Tables 4.2.6.8 and 6.1.1.4'
Zn Zn 0.2839 1.4301 'International Tables Vol C Tables 4.2.6.8 and 6.1.1.4'
H H 0.0000 0.0000 'International Tables Vol C Tables 4.2.6.8 and 6.1.1.4'

loop_
_geom_angle_atom_site_label_1
_geom_angle_atom_site_label_2
_geom_angle_atom_site_label_3
_geom_angle
_geom_angle_site_symmetry_1
_geom_angle_site_symmetry_3
Zn2 Zn1 O5' 29(10) 3_766 3_766
Zn2 Zn1 O4 131(10) 3_766 3_766
O5' Zn1 O4 115.8(6) 3_766 3_766
Zn2 Zn1 O2 99(10) 3_766 3_766
O5' Zn1 O2 97.8(5) 3_766 3_766
O4 Zn1 O2 126.4(4) 3_766 3_766
Zn2 Zn1 O4' 134(10) 3_766 .
O5' Zn1 O4' 113.8(7) 3_766 .
O4 Zn1 O4' 10.5(4) 3_766 .
O2 Zn1 O4' 118.3(4) 3_766 .
Zn2 Zn1 N1 75(10) 3_766 3_766
O5' Zn1 N1 101.1(5) 3_766 3_766
O4 Zn1 N1 95.7(3) 3_766 3_766
O2 Zn1 N1 118.4(2) 3_766 3_766
O4' Zn1 N1 106.1(3) . 3_766
Zn2 Zn1 O5 33(10) 3_766 .
O5' Zn1 O5 7.3(8) 3_766 .
O4 Zn1 O5 108.7(6) 3_766 .
O2 Zn1 O5 103.9(4) 3_766 .
O4' Zn1 O5 107.0(6) . .
N1 Zn1 O5 101.0(5) 3_766 .
Zn2 Zn1 C9 124(10) 3_766 3_766
O5' Zn1 C9 125.4(5) 3_766 3_766
O4 Zn1 C9 104.7(4) 3_766 3_766
O2 Zn1 C9 27.79(10) 3_766 3_766
O4' Zn1 C9 99.4(5) . 3_766
N1 Zn1 C9 110.10(18) 3_766 3_766
O5 Zn1 C9 131.2(4) . 3_766
Zn2 Zn1 O3 143(10) 3_766 3_766
O5' Zn1 O3 152.6(5) 3_766 3_766
O4 Zn1 O3 84.7(5) 3_766 3_766
O2 Zn1 O3 54.87(12) 3_766 3_766
O4' Zn1 O3 82.9(5) . 3_766
N1 Zn1 O3 94.32(16) 3_766 3_766
O5 Zn1 O3 158.3(4) . 3_766
C9 Zn1 O3 27.27(8) 3_766 3_766
Zn1 Zn2 O5' 151(10) 3_766 .
Zn1 Zn2 O4 48(10) 3_766 .
O5' Zn2 O4 116.1(7) . .
Zn1 Zn2 O2 80(10) 3_766 .
O5' Zn2 O2 98.6(5) . .
O4 Zn2 O2 124.8(4) . .
Zn1 Zn2 N1 104(10) 3_766 .
O5' Zn2 N1 102.4(5) . .
O4 Zn2 N1 95.2(3) . .
O2 Zn2 N1 118.57(16) . .
Zn1 Zn2 O4' 46(10) 3_766 3_766
O5' Zn2 O4' 114.0(7) . 3_766
O4 Zn2 O4' 10.3(4) . 3_766
O2 Zn2 O4' 116.9(4) . 3_766
N1 Zn2 O4' 105.5(3) . 3_766
Zn1 Zn2 O5 147(10) 3_766 3_766
O5' Zn2 O5 7.3(8) . 3_766
O4 Zn2 O5 109.0(6) . 3_766
O2 Zn2 O5 104.8(4) . 3_766
N1 Zn2 O5 102.3(5) . 3_766
O4' Zn2 O5 107.2(6) 3_766 3_766
O6' S1 O4' 114.5(13) . .
O6' S1 O7' 120.3(14) . .
O4' S1 O7' 102.7(13) . .
O6' S1 O5 109.9(13) . 3_766
O4' S1 O5 103.4(13) . 3_766
O7' S1 O5 104.3(13) . 3_766
O6' S1 O7 107.0(14) . .
O4' S1 O7 109.2(12) . .
O7' S1 O7 13.4(16) . .
O5 S1 O7 112.9(12) 3_766 .
O6' S1 O6 11.7(18) . .
O4' S1 O6 108.3(12) . .
O7' S1 O6 132.0(14) . .
O5 S1 O6 103.2(11) 3_766 .
O7 S1 O6 118.7(14) . .
O6' S1 O4 113.0(12) . 3_766
O4' S1 O4 3.5(12) . 3_766
O7' S1 O4 106.0(12) . 3_766
O5 S1 O4 101.4(10) 3_766 3_766
O7 S1 O4 112.7(11) . 3_766
O6 S1 O4 106.2(10) . 3_766
O6' S1 O5' 111.7(12) . .
O4' S1 O5' 103.1(10) . .
O7' S1 O5' 102.6(12) . .
O5 S1 O5' 2.0(12) 3_766 .
O7 S1 O5' 111.3(11) . .
O6 S1 O5' 105.1(10) . .
O4 S1 O5' 101.2(8) 3_766 .
O5 S1' O4' 116.9(12) 3_766 .
O5 S1' O6' 108.0(12) 3_766 .
O4' S1' O6' 111.3(13) . .
O5 S1' O7' 107.8(13) 3_766 .
O4' S1' O7' 105.0(14) . .
O6' S1' O7' 107.4(13) . .
O5 S1' O7 114.1(12) 3_766 .
O4' S1' O7 109.2(12) . .
O6' S1' O7 95.3(13) . .
O7' S1' O7 12.2(17) . .
O5 S1' O6 102.4(11) 3_766 .
O4' S1' O6 106.6(11) . .
O6' S1' O6 11.4(15) . .
O7' S1' O6 118.8(13) . .
O7 S1' O6 106.7(13) . .
O5 S1' O4 113.1(11) 3_766 3_766
O4' S1' O4 4.5(12) . 3_766
O6' S1' O4 111.2(12) . 3_766
O7' S1' O4 109.0(12) . 3_766
O7 S1' O4 113.6(11) . 3_766
O6 S1' O4 105.7(10) . 3_766
O5 S1' O5' 3.0(13) 3_766 .
O4' S1' O5' 115.2(11) . .
O6' S1' O5' 111.0(12) . .
O7' S1' O5' 106.3(13) . .
O7 S1' O5' 113.1(12) . .
O6 S1' O5' 105.4(10) . .
O4 S1' O5' 111.5(11) 3_766 .
O4' O4 S1' 15(4) 3_766 3_766
O4' O4 S1 13(4) 3_766 3_766
S1' O4 S1 5.5(6) 3_766 3_766
O4' O4 Zn1 104(5) 3_766 3_766
S1' O4 Zn1 117.6(8) 3_766 3_766
S1 O4 Zn1 116.8(7) 3_766 3_766
O4' O4 Zn2 105(5) 3_766 .
S1' O4 Zn2 117.8(8) 3_766 .
S1 O4 Zn2 117.0(7) 3_766 .
Zn1 O4 Zn2 0.8(2) 3_766 .
C9 O2 Zn1 106.3(2) . 3_766
C9 O2 Zn2 107.2(2) . .
Zn1 O2 Zn2 1.0(2) 3_766 .
C9 O3 Zn1 75.65(18) . 3_766
O5' O5 S1' 167(6) 3_766 3_766
O5' O5 S1 171(6) 3_766 3_766
S1' O5 S1 6.7(7) 3_766 3_766
O5' O5 Zn2 37(5) 3_766 3_766
S1' O5 Zn2 130.2(11) 3_766 3_766
S1 O5 Zn2 133.5(11) 3_766 3_766
O5' O5 Zn1 38(5) 3_766 .
S1' O5 Zn1 129.9(11) 3_766 .
S1 O5 Zn1 133.2(11) 3_766 .
Zn2 O5 Zn1 0.51(15) 3_766 .
O4 O4' S1' 160(5) 3_766 .
O4 O4' S1 164(6) 3_766 .
S1' O4' S1 7.2(8) . .
O4 O4' Zn1 65(5) 3_766 .
S1' O4' Zn1 131.7(10) . .
S1 O4' Zn1 130.7(10) . .
O4 O4' Zn2 65(5) 3_766 3_766
S1' O4' Zn2 131.6(10) . 3_766
S1 O4' Zn2 130.8(10) . 3_766
Zn1 O4' Zn2 0.7(2) . 3_766
O5 O5' S1' 10(4) 3_766 .
O5 O5' S1 7(4) 3_766 .
S1' O5' S1 5.1(6) . .
O5 O5' Zn2 135(5) 3_766 .
S1' O5' Zn2 125.8(11) . .
S1 O5' Zn2 128.2(10) . .
O5 O5' Zn1 135(5) 3_766 3_766
S1' O5' Zn1 125.5(10) . 3_766
S1 O5' Zn1 127.9(9) . 3_766
Zn2 O5' Zn1 0.52(17) . 3_766
S1 O6 S1' 5.6(6) . .
S1 O7' S1' 7.6(8) . .
S1 O7 S1' 6.4(7) . .
S1 O6' S1' 5.3(7) . .
C1 N1 C5 115.9(2) . .
C1 N1 Zn2 122.63(19) . .
C5 N1 Zn2 121.00(19) . .
C1 N1 Zn1 121.9(2) . 3_766
C5 N1 Zn1 121.7(2) . 3_766
Zn2 N1 Zn1 0.9(2) . 3_766
C6 N2 C3 128.2(2) . .
C6 N2 H1A 117(2) . .
C3 N2 H1A 115(2) . .
C1 C2 C3 119.9(2) . .
C1 C2 H2 120.1 . .
C3 C2 H2 120.1 . .
C2 C3 C4 117.6(2) . .
C2 C3 N2 117.6(2) . .
C4 C3 N2 124.8(2) . .
C5 C4 C3 118.7(2) . .
C5 C4 H4 120.6 . .
C3 C4 H4 120.6 . .
N1 C5 C4 124.4(2) . .
N1 C5 H5 117.8 . .
C4 C5 H5 117.8 . .
O1 C6 N2 122.5(3) . .
O1 C6 C7 123.5(3) . .
N2 C6 C7 114.0(2) . .
C6 C7 C8 111.7(2) . .
C6 C7 H7A 109.3 . .
C8 C7 H7A 109.3 . .
C6 C7 H7B 109.3 . .
C8 C7 H7B 109.3 . .
H7A C7 H7B 107.9 . .
C8 C8 C7 112.1(3) 3_677 .
C8 C8 H8A 109.2 3_677 .
C7 C8 H8A 109.2 . .
C8 C8 H8B 109.2 3_677 .
C7 C8 H8B 109.2 . .
H8A C8 H8B 107.9 . .
C12 C10 C11 119.8(2) . .
C12 C10 C9 119.6(2) . .
C11 C10 C9 120.6(2) . .
C10 C12 C13 121.2(3) . .
C10 C12 H12 119.4 . .
C13 C12 H12 119.4 . .
C14 C13 C12 122.7(2) . .
C14 C13 C13 118.8(3) . 3_867
C12 C13 C13 118.4(3) . 3_867
C11 C14 C13 121.3(3) 3_867 .
C11 C14 H14 119.3 3_867 .
C13 C14 H14 119.3 . .
C14 C11 C10 120.4(3) 3_867 .
C14 C11 H11 119.8 3_867 .
C10 C11 H11 119.8 . .
O3 C9 O2 122.4(2) . .
O3 C9 C10 119.8(3) . .
O2 C9 C10 117.8(2) . .
O3 C9 Zn1 77.08(18) . 3_766
O2 C9 Zn1 45.94(15) . 3_766
C10 C9 Zn1 161.6(2) . 3_766
N1 C1 C2 123.4(2) . .
N1 C1 H1 118.3 . .
C2 C1 H1 118.3 . .
N3' N3 C16 70.2(12) . .
N3' N3 C15 71.8(12) . .
C16 N3 C15 115.2(3) . .
N3 C15 N3' 34.6(7) . .
N3 C16 N3' 34.9(7) . .
N3 N3' C16 74.9(13) . .
N3 N3' C15 73.6(12) . .
C16 N3' C15 118.5(12) . .

loop_
_geom_bond_atom_site_label_1
_geom_bond_atom_site_label_2
_geom_bond_distance
_geom_bond_site_symmetry_2
Zn1 Zn2 0.034(7) 3_766
Zn1 O5' 1.843(13) 3_766
Zn1 O4 1.889(16) 3_766
Zn1 O2 1.957(4) 3_766
Zn1 O4' 2.018(16) .
Zn1 N1 2.035(4) 3_766
Zn1 O5 2.129(12) .
Zn1 C9 2.614(5) 3_766
Zn1 O3 2.630(5) 3_766
Zn2 Zn1 0.034(7) 3_766
Zn2 O5' 1.813(13) .
Zn2 O4 1.912(16) .
Zn2 O2 1.962(4) .
Zn2 N1 2.027(3) .
Zn2 O4' 2.042(16) 3_766
Zn2 O5 2.101(12) 3_766
S1 O6' 1.26(2) .
S1 O4' 1.360(8) .
S1 O7' 1.37(3) .
S1 O5 1.373(8) 3_766
S1 O7 1.47(3) .
S1 O6 1.49(2) .
S1 O4 1.727(13) 3_766
S1 O5' 1.750(14) .
S1' O5 1.255(13) 3_766
S1' O4' 1.261(14) .
S1' O6' 1.41(2) .
S1' O7' 1.42(3) .
S1' O7 1.56(2) .
S1' O6 1.61(2) .
S1' O4 1.622(8) 3_766
S1' O5' 1.628(8) .
O1 C6 1.216(3) .
O4 O4' 0.379(13) 3_766
O4 S1' 1.622(8) 3_766
O4 S1 1.727(13) 3_766
O4 Zn1 1.889(16) 3_766
O2 C9 1.270(3) .
O2 Zn1 1.957(4) 3_766
O3 C9 1.236(3) .
O3 Zn1 2.630(5) 3_766
O5 O5' 0.381(13) 3_766
O5 S1' 1.255(13) 3_766
O5 S1 1.373(8) 3_766
O5 Zn2 2.101(12) 3_766
O4' O4 0.379(13) 3_766
O4' Zn2 2.042(16) 3_766
O5' O5 0.381(13) 3_766
O5' Zn1 1.843(13) 3_766
N1 C1 1.335(3) .
N1 C5 1.344(3) .
N1 Zn1 2.035(4) 3_766
N2 C6 1.365(3) .
N2 C3 1.388(3) .
N2 H1A 0.90(3) .
C2 C1 1.371(4) .
C2 C3 1.376(3) .
C2 H2 0.9300 .
C3 C4 1.383(3) .
C4 C5 1.367(4) .
C4 H4 0.9300 .
C5 H5 0.9300 .
C6 C7 1.512(4) .
C7 C8 1.517(4) .
C7 H7A 0.9700 .
C7 H7B 0.9700 .
C8 C8 1.504(5) 3_677
C8 H8A 0.9700 .
C8 H8B 0.9700 .
C10 C12 1.373(4) .
C10 C11 1.406(4) .
C10 C9 1.505(4) .
C12 C13 1.418(4) .
C12 H12 0.9300 .
C13 C14 1.413(4) .
C13 C13 1.422(5) 3_867
C14 C11 1.362(4) 3_867
C14 H14 0.9300 .
C11 C14 1.362(4) 3_867
C11 H11 0.9300 .
C9 Zn1 2.614(5) 3_766
C1 H1 0.9300 .
N3 N3' 0.864(18) .
N3 C16 1.459(5) .
N3 C15 1.461(5) .
C15 N3' 1.446(18) .
C16 N3' 1.422(18) .
